data_7703321
loop_
_publ_author_name
'Geisler, Heiko'
'Wernitznig, Debora'
'Hejl, Michaela'
'Gajic, Natalie'
'Jakupec, Michael A.'
'Kandioller, Wolfgang'
'Keppler, Bernhard K.'

_publ_section_title
;
 Novel phthiocol-based organometallics with tridentate coordination motif
 and their unexpected cytotoxic behaviour.
;
_journal_issue 5
_journal_name_full 'Dalton transactions (Cambridge, England : 2003)'
_journal_page_first 1393
_journal_page_last 1397
_journal_paper_doi 10.1039/c9dt04462k
_journal_volume 49
_journal_year 2020
_chemical_formula_moiety 'C24 H25 N3 O3 Ru'
_chemical_formula_sum 'C24 H25 N3 O3 Ru'
_chemical_formula_weight 504.54
_chemical_name_systematic
'[(1-(4-amino-1H-\kN2-pyrazol-1-yl)-3-methyl-4-oxo-1,4-dihydronaphtalene-1,2-bis(olato)-\kO1-\kO2))(\h6-p-cymene)ruthenium(II)]'
_space_group_crystal_system monoclinic
_space_group_IT_number 14
_space_group_name_Hall '-P 2yn'
_space_group_name_H-M_alt 'P 1 21/n 1'
_atom_sites_solution_hydrogens geom
_atom_sites_solution_primary direct
_audit_creation_date 2019-09-05
_audit_creation_method
;
Olex2 1.2
(compiled 2018.05.29 svn.r3508 for OlexSys, GUI svn.r5506)
;
_audit_update_record
;
2019-09-23 deposited with the CCDC.	2020-01-08 downloaded from the CCDC.
;
_cell_angle_alpha 90
_cell_angle_beta 102.414(3)
_cell_angle_gamma 90
_cell_formula_units_Z 8
_cell_length_a 11.3136(9)
_cell_length_b 23.5155(17)
_cell_length_c 17.8647(15)
_cell_measurement_reflns_used 9995
_cell_measurement_temperature 100.0
_cell_measurement_theta_max 23.724
_cell_measurement_theta_min 2.62
_cell_volume 4641.7(6)
_computing_cell_refinement 'SAINT V8.38A (?, 2016)'
_computing_data_collection APEX3
_computing_data_reduction 'SAINT V8.38A (?, 2016)'
_computing_molecular_graphics 'Olex2 (Dolomanov et al., 2009)'
_computing_publication_material 'Olex2 (Dolomanov et al., 2009)'
_computing_structure_refinement 'ShelXL (Sheldrick, 2015)'
_computing_structure_solution 'ShelXS (Sheldrick, 2008)'
_diffrn_ambient_temperature 100.0
_diffrn_measured_fraction_theta_full 0.999
_diffrn_measured_fraction_theta_max 0.998
_diffrn_measurement_device_type 'Bruker D8 Venture'
_diffrn_measurement_method '\f and \w scans'
_diffrn_radiation_probe x-ray
_diffrn_radiation_type MoK\a
_diffrn_radiation_wavelength 0.71073
_diffrn_reflns_av_R_equivalents 0.0780
_diffrn_reflns_av_unetI/netI 0.0868
_diffrn_reflns_Laue_measured_fraction_full 0.999
_diffrn_reflns_Laue_measured_fraction_max 0.998
_diffrn_reflns_limit_h_max 13
_diffrn_reflns_limit_h_min -13
_diffrn_reflns_limit_k_max 28
_diffrn_reflns_limit_k_min -28
_diffrn_reflns_limit_l_max 21
_diffrn_reflns_limit_l_min 0
_diffrn_reflns_number 16802
_diffrn_reflns_point_group_measured_fraction_full 0.999
_diffrn_reflns_point_group_measured_fraction_max 0.998
_diffrn_reflns_theta_full 25.242
_diffrn_reflns_theta_max 25.385
_diffrn_reflns_theta_min 2.384
_diffrn_source 'sewaled xray tube'
_diffrn_source_type 'Incoatec IuS'
_diffrn_standards_number 0
_exptl_absorpt_coefficient_mu 0.705
_exptl_absorpt_correction_T_max 0.091638
_exptl_absorpt_correction_T_min 0.063523
_exptl_absorpt_correction_type multi-scan
_exptl_absorpt_process_details
;
 TWINABS-2012/1 (Bruker,2012) was used for absorption correction.

Final HKLF 4 output contains 189984 reflections, Rint = 0.1516
 (50109 with I > 3sig(I), Rint = 0.0793)
;
_exptl_crystal_colour 'clear orange'
_exptl_crystal_colour_lustre clear
_exptl_crystal_colour_primary orange
_exptl_crystal_density_diffrn 1.444
_exptl_crystal_description plate
_exptl_crystal_F_000 2064
_exptl_crystal_size_max 0.1
_exptl_crystal_size_mid 0.05
_exptl_crystal_size_min 0.02
_refine_diff_density_max 1.344
_refine_diff_density_min -0.930
_refine_diff_density_rms 0.139
_refine_ls_extinction_method none
_refine_ls_goodness_of_fit_ref 1.070
_refine_ls_hydrogen_treatment constr
_refine_ls_matrix_type full
_refine_ls_number_parameters 569
_refine_ls_number_reflns 8522
_refine_ls_number_restraints 6
_refine_ls_restrained_S_all 1.070
_refine_ls_R_factor_all 0.1232
_refine_ls_R_factor_gt 0.0884
_refine_ls_shift/su_max 0.001
_refine_ls_shift/su_mean 0.000
_refine_ls_structure_factor_coef Fsqd
_refine_ls_weighting_details
;
 w=1/[\s^2^(Fo^2^)+(0.0714P)^2^+38.3513P]
 where P=(Fo^2^+2Fc^2^)/3
;
_refine_ls_weighting_scheme calc
_refine_ls_wR_factor_gt 0.1915
_refine_ls_wR_factor_ref 0.2108
_reflns_Friedel_coverage 0.000
_reflns_number_gt 6172
_reflns_number_total 8522
_reflns_threshold_expression 'I > 2\s(I)'
_cod_data_source_file c9dt04462k2.cif
_cod_data_source_block mo_hege640_p21n
_cod_depositor_comments 'Adding full bibliography for 7703315--7703322.cif.'
_cod_original_sg_symbol_H-M 'P 21/n'
_cod_database_code 7703321
_shelxl_version_number 2013-2
_shelx_space_group_comment
;
The symmetry employed for this shelxl refinement is uniquely defined
by the following loop, which should always be used as a source of
symmetry information in preference to the above space-group names.
They are only intended as comments.
;
_shelx_estimated_absorpt_t_max 0.986
_shelx_estimated_absorpt_t_min 0.933

loop_
_space_group_symop_operation_xyz
'x, y, z'
'-x+1/2, y+1/2, -z+1/2'
'-x, -y, -z'
'x-1/2, -y-1/2, z-1/2'

loop_
_atom_site_label
_atom_site_type_symbol
_atom_site_fract_x
_atom_site_fract_y
_atom_site_fract_z
_atom_site_U_iso_or_equiv
_atom_site_adp_type
_atom_site_occupancy
_atom_site_site_symmetry_order
_atom_site_calc_flag
_atom_site_refinement_flags_posn
_atom_site_refinement_flags_occupancy
_atom_site_disorder_assembly
_atom_site_disorder_group
Ru1A Ru 0.76643(6) 0.57540(3) 0.86962(4) 0.0305(2) Uani 1 1 d . . . .
O1A O 0.5859(5) 0.5857(2) 0.8206(3) 0.0312(12) Uani 1 1 d . . . .
O2A O 0.7727(5) 0.6126(2) 0.7620(3) 0.0324(13) Uani 1 1 d . . . .
O3A O 0.4891(5) 0.6873(3) 0.5544(3) 0.0416(15) Uani 1 1 d . . . .
N1A N 0.6378(6) 0.6808(3) 0.8441(4) 0.0319(15) Uani 1 1 d . . . .
N2A N 0.7321(6) 0.6606(3) 0.8967(4) 0.0306(15) Uani 1 1 d . . . .
N3A N 0.7474(6) 0.8112(3) 0.9341(4) 0.0369(17) Uani 1 1 d . . . .
H3AA H 0.7009 0.8392 0.9121 0.044 Uiso 1 1 calc R . . .
H3AB H 0.8087 0.8184 0.9725 0.044 Uiso 1 1 calc R . . .
C1A C 0.5813(7) 0.6377(3) 0.7841(5) 0.0349(19) Uani 1 1 d . . . .
C2A C 0.6698(8) 0.6362(3) 0.7298(5) 0.0332(19) Uani 1 1 d . . . .
C3A C 0.6422(8) 0.6549(3) 0.6566(5) 0.0319(19) Uani 1 1 d . . . .
C4A C 0.5211(8) 0.6743(3) 0.6236(5) 0.0341(19) Uani 1 1 d . . . .
C5A C 0.4277(8) 0.6760(4) 0.6722(5) 0.037(2) Uani 1 1 d . . . .
C6A C 0.3108(9) 0.6955(4) 0.6420(6) 0.050(2) Uani 1 1 d . . . .
H6A H 0.2902 0.7083 0.5904 0.060 Uiso 1 1 calc R . . .
C7A C 0.2258(9) 0.6965(4) 0.6856(6) 0.048(2) Uani 1 1 d . . . .
H7A H 0.1483 0.7122 0.6650 0.057 Uiso 1 1 calc R . . .
C8A C 0.2503(9) 0.6750(4) 0.7594(6) 0.046(2) Uani 1 1 d . . . .
H8A H 0.1890 0.6732 0.7882 0.056 Uiso 1 1 calc R . . .
C9A C 0.3659(8) 0.6563(4) 0.7899(5) 0.041(2) Uani 1 1 d . . . .
H9A H 0.3848 0.6425 0.8410 0.049 Uiso 1 1 calc R . . .
C10A C 0.4554(7) 0.6571(3) 0.7478(5) 0.0318(18) Uani 1 1 d . . . .
C11A C 0.7837(7) 0.7055(3) 0.9367(5) 0.0290(17) Uani 1 1 d . . . .
H11A H 0.8513 0.7037 0.9786 0.035 Uiso 1 1 calc R . . .
C12A C 0.7240(8) 0.7553(3) 0.9080(5) 0.0291(18) Uani 1 1 d . . . .
C13A C 0.6310(7) 0.7377(3) 0.8483(5) 0.0310(18) Uani 1 1 d . . . .
H13A H 0.5734 0.7615 0.8163 0.037 Uiso 1 1 calc R . . .
C14A C 0.7327(8) 0.6521(4) 0.6048(5) 0.041(2) Uani 1 1 d . . . .
H14D H 0.7078 0.6226 0.5659 0.062 Uiso 1 1 calc GR . . .
H14E H 0.8131 0.6429 0.6356 0.062 Uiso 1 1 calc GR . . .
H14F H 0.7356 0.6890 0.5797 0.062 Uiso 1 1 calc GR . . .
C15A C 0.7583(9) 0.5176(3) 0.9632(5) 0.038(2) Uani 1 1 d . . . .
C16A C 0.8636(8) 0.5519(3) 0.9824(5) 0.037(2) Uani 1 1 d . . . .
H16A H 0.8775 0.5736 1.0283 0.044 Uiso 1 1 calc R . . .
C17A C 0.9472(8) 0.5545(4) 0.9356(6) 0.042(2) Uani 1 1 d . . . .
H17A H 1.0188 0.5764 0.9517 0.050 Uiso 1 1 calc R . . .
C18A C 0.9281(7) 0.5255(3) 0.8648(5) 0.0347(19) Uani 1 1 d . . . .
C19A C 0.8231(8) 0.4904(3) 0.8456(5) 0.035(2) Uani 1 1 d . . . .
H19A H 0.8086 0.4692 0.7993 0.042 Uiso 1 1 calc R . . .
C20A C 0.7417(8) 0.4868(3) 0.8936(5) 0.041(2) Uani 1 1 d . . . .
H20A H 0.6728 0.4629 0.8793 0.050 Uiso 1 1 calc R . . .
C21A C 0.6610(8) 0.5132(4) 1.0102(6) 0.043(2) Uani 1 1 d . . . .
H21C H 0.5810 0.5127 0.9731 0.051 Uiso 1 1 calc R . . .
C22A C 0.6735(10) 0.4563(4) 1.0539(6) 0.053(3) Uani 1 1 d . . . .
H22D H 0.6620 0.4248 1.0172 0.080 Uiso 1 1 calc GR . . .
H22E H 0.6121 0.4542 1.0850 0.080 Uiso 1 1 calc GR . . .
H22F H 0.7543 0.4538 1.0873 0.080 Uiso 1 1 calc GR . . .
C23A C 0.6612(12) 0.5645(5) 1.0619(7) 0.070(3) Uani 1 1 d . . . .
H23D H 0.7365 0.5651 1.1011 0.105 Uiso 1 1 calc GR . . .
H23E H 0.5921 0.5621 1.0868 0.105 Uiso 1 1 calc GR . . .
H23F H 0.6550 0.5994 1.0313 0.105 Uiso 1 1 calc GR . . .
C24A C 1.0073(9) 0.5334(4) 0.8079(6) 0.047(2) Uani 1 1 d . . . .
H24D H 0.9570 0.5433 0.7578 0.071 Uiso 1 1 calc GR . . .
H24E H 1.0510 0.4979 0.8036 0.071 Uiso 1 1 calc GR . . .
H24F H 1.0655 0.5640 0.8253 0.071 Uiso 1 1 calc GR . . .
Ru1B Ru 0.57106(7) 0.41574(3) 0.67245(4) 0.0376(2) Uani 1 1 d . . . .
O1B O 0.5627(5) 0.4017(2) 0.7841(3) 0.0378(14) Uani 1 1 d . . . .
O2B O 0.7472(5) 0.3841(2) 0.7204(3) 0.0399(14) Uani 1 1 d . . . .
O3B O 0.9429(6) 0.3254(3) 0.9668(4) 0.0506(17) Uani 1 1 d . . . .
N1B N 0.5667(7) 0.3078(3) 0.7441(4) 0.0358(16) Uani 1 1 d . . . .
N2B N 0.5305(6) 0.3288(3) 0.6737(4) 0.0346(16) Uani 1 1 d . . . .
N3B N 0.4895(6) 0.1783(3) 0.6428(4) 0.0301(15) Uani 1 1 d . . . .
H3BA H 0.5004 0.1495 0.6751 0.036 Uiso 1 1 calc R . . .
H3BB H 0.4615 0.1722 0.5936 0.036 Uiso 1 1 calc R . . .
C1B C 0.6273(8) 0.3513(3) 0.8028(4) 0.035(2) Uani 1 1 d . . . .
C2B C 0.7517(8) 0.3593(3) 0.7865(5) 0.036(2) Uani 1 1 d . . . .
C3B C 0.8561(8) 0.3454(3) 0.8399(5) 0.038(2) Uani 1 1 d . . . .
C4B C 0.8489(8) 0.3284(3) 0.9160(5) 0.036(2) Uani 1 1 d . . . .
C5B C 0.7294(8) 0.3179(3) 0.9338(5) 0.036(2) Uani 1 1 d . . . .
C6B C 0.7224(9) 0.2952(4) 1.0058(5) 0.043(2) Uani 1 1 d . . . .
H6B H 0.7946 0.2867 1.0423 0.051 Uiso 1 1 calc R . . .
C7B C 0.6102(9) 0.2852(4) 1.0238(6) 0.052(3) Uani 1 1 d . . . .
H7B H 0.6066 0.2700 1.0725 0.063 Uiso 1 1 calc R . . .
C8B C 0.5039(10) 0.2973(4) 0.9713(6) 0.054(3) Uani 1 1 d . . . .
H8B H 0.4276 0.2910 0.9840 0.064 Uiso 1 1 calc R . . .
C9B C 0.5104(8) 0.3190(4) 0.8991(5) 0.041(2) Uani 1 1 d . . . .
H9B H 0.4381 0.3273 0.8626 0.050 Uiso 1 1 calc R . . .
C10B C 0.6218(8) 0.3285(3) 0.8808(5) 0.0354(19) Uani 1 1 d . . . .
C11B C 0.4972(7) 0.2845(3) 0.6278(5) 0.0312(18) Uani 1 1 d . . . .
H11B H 0.4649 0.2870 0.5742 0.037 Uiso 1 1 calc R . . .
C12B C 0.5166(7) 0.2334(3) 0.6697(5) 0.0325(19) Uani 1 1 d . . . .
C13B C 0.5606(8) 0.2501(3) 0.7441(5) 0.033(2) Uani 1 1 d . . . .
H13B H 0.5826 0.2258 0.7874 0.040 Uiso 1 1 calc R . . .
C14B C 0.9763(9) 0.3556(4) 0.8198(6) 0.048(2) Uani 1 1 d . . . .
H14A H 1.0171 0.3874 0.8502 0.071 Uiso 1 1 calc GR . . .
H14B H 0.9642 0.3647 0.7652 0.071 Uiso 1 1 calc GR . . .
H14C H 1.0263 0.3213 0.8310 0.071 Uiso 1 1 calc GR . . .
C15B C 0.4167(9) 0.4731(4) 0.6422(6) 0.048(2) Uani 1 1 d . . . .
C16B C 0.4247(11) 0.4377(4) 0.5780(5) 0.054(3) Uani 1 1 d . . . .
H16B H 0.3559 0.4163 0.5538 0.065 Uiso 1 1 calc R . . .
C17B C 0.5301(10) 0.4339(4) 0.5503(6) 0.049(2) Uani 1 1 d . . . .
H17B H 0.5317 0.4101 0.5076 0.058 Uiso 1 1 calc R . . .
C18B C 0.6341(11) 0.4646(4) 0.5841(7) 0.063(3) Uani 1 1 d . . . .
C19B C 0.6294(10) 0.5017(4) 0.6460(6) 0.051(3) Uani 1 1 d . . . .
H19B H 0.6977 0.5245 0.6674 0.061 Uiso 1 1 calc R . . .
C20B C 0.5239(10) 0.5051(4) 0.6759(6) 0.050(3) Uani 1 1 d . . . .
H20B H 0.5233 0.5289 0.7189 0.059 Uiso 1 1 calc R . . .
C21B C 0.3047(12) 0.4767(6) 0.6714(7) 0.078(4) Uani 1 1 d D . . .
H21B H 0.2534 0.4420 0.6583 0.093 Uiso 0.75 1 calc R P A 1
H21A H 0.2424 0.4723 0.6227 0.093 Uiso 0.25 1 calc R P A 2
C24B C 0.7547(14) 0.4591(6) 0.5610(9) 0.097(5) Uani 1 1 d . . . .
H24A H 0.8135 0.4413 0.6027 0.145 Uiso 1 1 calc GR . . .
H24B H 0.7836 0.4969 0.5505 0.145 Uiso 1 1 calc GR . . .
H24C H 0.7450 0.4355 0.5148 0.145 Uiso 1 1 calc GR . . .
C22B C 0.2342(18) 0.5315(8) 0.6432(12) 0.098(5) Uani 0.75 1 d D P B 1
H22A H 0.2865 0.5646 0.6587 0.148 Uiso 0.75 1 calc GR P B 1
H22B H 0.1628 0.5342 0.6657 0.148 Uiso 0.75 1 calc GR P B 1
H22C H 0.2087 0.5306 0.5872 0.148 Uiso 0.75 1 calc GR P B 1
C23B C 0.3346(18) 0.4885(9) 0.7585(10) 0.098(5) Uani 0.75 1 d D P B 1
H23A H 0.3811 0.4566 0.7853 0.148 Uiso 0.75 1 calc GR P B 1
H23B H 0.2592 0.4929 0.7766 0.148 Uiso 0.75 1 calc GR P B 1
H23C H 0.3824 0.5235 0.7688 0.148 Uiso 0.75 1 calc GR P B 1
C1 C 0.283(5) 0.4228(16) 0.714(3) 0.098(5) Uani 0.25 1 d D P B 2
H1A H 0.2566 0.3922 0.6767 0.148 Uiso 0.25 1 calc GR P B 2
H1B H 0.2202 0.4299 0.7429 0.148 Uiso 0.25 1 calc GR P B 2
H1C H 0.3582 0.4115 0.7491 0.148 Uiso 0.25 1 calc GR P B 2
C2 C 0.263(6) 0.5321(17) 0.702(4) 0.098(5) Uani 0.25 1 d D P B 2
H2A H 0.3015 0.5360 0.7565 0.148 Uiso 0.25 1 calc GR P B 2
H2B H 0.1752 0.5317 0.6958 0.148 Uiso 0.25 1 calc GR P B 2
H2C H 0.2870 0.5642 0.6735 0.148 Uiso 0.25 1 calc GR P B 2

loop_
_atom_site_aniso_label
_atom_site_aniso_U_11
_atom_site_aniso_U_22
_atom_site_aniso_U_33
_atom_site_aniso_U_23
_atom_site_aniso_U_13
_atom_site_aniso_U_12
Ru1A 0.0330(4) 0.0208(3) 0.0334(4) -0.0001(3) -0.0027(3) 0.0009(3)
O1A 0.028(3) 0.025(3) 0.037(3) 0.007(2) -0.001(2) 0.003(2)
O2A 0.030(3) 0.022(3) 0.044(3) -0.004(2) 0.004(3) 0.003(2)
O3A 0.041(4) 0.046(4) 0.031(3) 0.007(3) -0.006(3) 0.001(3)
N1A 0.031(4) 0.021(3) 0.040(4) 0.001(3) -0.001(3) 0.003(3)
N2A 0.035(4) 0.025(3) 0.027(4) 0.000(3) -0.004(3) 0.001(3)
N3A 0.037(4) 0.024(3) 0.044(4) -0.011(3) -0.004(3) 0.002(3)
C1A 0.034(5) 0.027(4) 0.039(5) -0.003(4) -0.003(4) 0.001(3)
C2A 0.043(5) 0.023(4) 0.031(4) -0.006(3) 0.003(4) 0.002(3)
C3A 0.037(5) 0.024(4) 0.032(5) -0.001(3) 0.002(4) -0.001(3)
C4A 0.048(5) 0.020(4) 0.026(4) 0.003(3) -0.009(4) 0.005(3)
C5A 0.037(5) 0.033(4) 0.037(5) -0.003(4) -0.004(4) 0.004(4)
C6A 0.051(6) 0.051(6) 0.041(5) 0.009(5) -0.004(5) 0.013(5)
C7A 0.039(5) 0.049(6) 0.055(6) 0.011(5) 0.012(5) 0.018(4)
C8A 0.045(5) 0.040(5) 0.051(6) 0.000(4) 0.002(4) 0.008(4)
C9A 0.042(5) 0.033(5) 0.044(5) 0.004(4) 0.004(4) 0.003(4)
C10A 0.024(4) 0.028(4) 0.038(5) 0.002(4) -0.007(3) 0.004(3)
C11A 0.029(4) 0.024(4) 0.029(4) 0.004(3) -0.004(3) 0.006(3)
C12A 0.034(5) 0.023(4) 0.030(4) -0.004(3) 0.005(4) -0.006(3)
C13A 0.037(5) 0.023(4) 0.031(4) -0.006(3) 0.003(4) 0.003(4)
C14A 0.043(5) 0.044(5) 0.037(5) -0.001(4) 0.007(4) 0.007(4)
C15A 0.057(6) 0.019(4) 0.034(5) 0.009(4) 0.002(4) 0.002(4)
C16A 0.047(5) 0.018(4) 0.039(5) -0.001(4) -0.005(4) -0.003(4)
C17A 0.037(5) 0.022(4) 0.059(6) 0.004(4) -0.007(5) 0.001(4)
C18A 0.030(4) 0.018(4) 0.052(6) 0.001(4) 0.000(4) 0.005(3)
C19A 0.042(5) 0.020(4) 0.039(5) -0.001(4) 0.000(4) -0.002(3)
C20A 0.042(5) 0.016(4) 0.054(6) 0.015(4) -0.017(4) -0.001(3)
C21A 0.034(5) 0.040(5) 0.052(6) 0.002(4) 0.002(4) 0.003(4)
C22A 0.059(6) 0.045(6) 0.053(6) 0.014(5) 0.004(5) 0.005(5)
C23A 0.092(9) 0.050(6) 0.079(9) -0.001(6) 0.042(7) 0.000(6)
C24A 0.048(6) 0.045(5) 0.047(6) -0.001(5) 0.009(5) 0.009(4)
Ru1B 0.0490(5) 0.0224(3) 0.0354(4) -0.0020(3) -0.0044(3) 0.0034(3)
O1B 0.054(4) 0.028(3) 0.027(3) -0.005(2) -0.001(3) 0.010(3)
O2B 0.042(3) 0.034(3) 0.040(4) -0.005(3) 0.000(3) -0.002(3)
O3B 0.045(4) 0.044(4) 0.053(4) 0.000(3) -0.009(3) 0.012(3)
N1B 0.050(4) 0.024(3) 0.026(4) 0.002(3) -0.007(3) 0.002(3)
N2B 0.039(4) 0.032(4) 0.029(4) 0.002(3) -0.003(3) -0.002(3)
N3B 0.034(4) 0.028(3) 0.027(4) 0.005(3) 0.004(3) -0.003(3)
C1B 0.048(5) 0.029(4) 0.018(4) -0.005(3) -0.015(4) 0.003(4)
C2B 0.049(5) 0.021(4) 0.035(5) -0.009(4) 0.006(4) -0.010(4)
C3B 0.039(5) 0.022(4) 0.048(6) 0.004(4) 0.001(4) -0.002(4)
C4B 0.046(5) 0.019(4) 0.041(5) 0.005(4) 0.004(4) 0.004(3)
C5B 0.042(5) 0.024(4) 0.034(5) -0.003(3) -0.008(4) 0.010(4)
C6B 0.059(6) 0.030(4) 0.035(5) 0.000(4) 0.002(4) -0.004(4)
C7B 0.051(6) 0.056(6) 0.053(6) -0.005(5) 0.016(5) -0.001(5)
C8B 0.056(6) 0.056(6) 0.048(6) -0.008(5) 0.009(5) -0.011(5)
C9B 0.044(5) 0.046(5) 0.035(5) -0.006(4) 0.009(4) 0.005(4)
C10B 0.050(5) 0.021(4) 0.032(4) -0.009(3) 0.001(4) 0.006(4)
C11B 0.033(4) 0.026(4) 0.031(4) -0.005(3) -0.001(4) -0.005(3)
C12B 0.034(4) 0.022(4) 0.032(4) -0.001(3) -0.012(4) 0.002(3)
C13B 0.042(5) 0.021(4) 0.036(4) 0.004(3) 0.009(4) 0.003(3)
C14B 0.051(6) 0.032(5) 0.055(6) -0.004(4) -0.001(5) -0.003(4)
C15B 0.047(6) 0.042(5) 0.053(6) 0.012(5) 0.002(5) 0.003(4)
C16B 0.080(8) 0.034(5) 0.034(5) 0.002(4) -0.018(5) 0.008(5)
C17B 0.068(7) 0.038(5) 0.043(6) -0.001(4) 0.016(5) 0.010(5)
C18B 0.082(8) 0.028(5) 0.077(8) 0.019(5) 0.012(7) 0.008(5)
C19B 0.067(7) 0.020(4) 0.056(6) 0.002(4) -0.010(5) -0.005(4)
C20B 0.068(7) 0.030(5) 0.040(5) -0.001(4) -0.012(5) 0.004(4)
C21B 0.071(8) 0.083(9) 0.079(9) 0.016(7) 0.016(7) 0.017(7)
C24B 0.118(12) 0.061(8) 0.127(13) 0.048(9) 0.064(11) 0.024(8)
C22B 0.092(10) 0.114(11) 0.096(11) 0.007(9) 0.035(9) 0.034(8)
C23B 0.092(10) 0.114(11) 0.096(11) 0.007(9) 0.035(9) 0.034(8)
C1 0.092(10) 0.114(11) 0.096(11) 0.007(9) 0.035(9) 0.034(8)
C2 0.092(10) 0.114(11) 0.096(11) 0.007(9) 0.035(9) 0.034(8)

loop_
_atom_type_symbol
_atom_type_description
_atom_type_scat_dispersion_real
_atom_type_scat_dispersion_imag
_atom_type_scat_source
C C 0.0033 0.0016 'International Tables Vol C Tables 4.2.6.8 and 6.1.1.4'
H H 0.0000 0.0000 'International Tables Vol C Tables 4.2.6.8 and 6.1.1.4'
N N 0.0061 0.0033 'International Tables Vol C Tables 4.2.6.8 and 6.1.1.4'
O O 0.0106 0.0060 'International Tables Vol C Tables 4.2.6.8 and 6.1.1.4'
Ru Ru -1.2594 0.8363 'International Tables Vol C Tables 4.2.6.8 and 6.1.1.4'

loop_
_geom_angle_atom_site_label_1
_geom_angle_atom_site_label_2
_geom_angle_atom_site_label_3
_geom_angle
O1A Ru1A O2A 77.8(2)
O1A Ru1A N2A 76.8(2)
O1A Ru1A C15A 101.5(3)
O1A Ru1A C16A 133.7(3)
O1A Ru1A C17A 170.0(3)
O1A Ru1A C18A 143.9(3)
O1A Ru1A C19A 109.5(3)
O1A Ru1A C20A 92.3(3)
O2A Ru1A C15A 165.5(3)
O2A Ru1A C16A 147.5(3)
O2A Ru1A C17A 111.8(3)
O2A Ru1A C18A 89.7(3)
O2A Ru1A C19A 97.5(3)
O2A Ru1A C20A 127.4(3)
N2A Ru1A O2A 82.0(2)
N2A Ru1A C15A 112.1(3)
N2A Ru1A C16A 96.3(3)
N2A Ru1A C17A 106.6(3)
N2A Ru1A C18A 135.4(3)
N2A Ru1A C19A 173.5(3)
N2A Ru1A C20A 146.2(3)
C15A Ru1A C17A 68.5(4)
C15A Ru1A C18A 82.5(3)
C16A Ru1A C15A 38.3(3)
C16A Ru1A C17A 37.4(3)
C16A Ru1A C18A 68.7(3)
C16A Ru1A C19A 80.5(3)
C16A Ru1A C20A 68.2(3)
C17A Ru1A C18A 37.7(3)
C19A Ru1A C15A 68.9(3)
C19A Ru1A C17A 67.5(3)
C19A Ru1A C18A 38.2(3)
C20A Ru1A C15A 38.2(3)
C20A Ru1A C17A 79.8(3)
C20A Ru1A C18A 68.6(3)
C20A Ru1A C19A 37.4(3)
C1A O1A Ru1A 103.8(5)
C2A O2A Ru1A 111.9(5)
N2A N1A C1A 114.1(6)
C13A N1A N2A 111.0(6)
C13A N1A C1A 133.2(7)
N1A N2A Ru1A 109.3(5)
C11A N2A Ru1A 142.2(5)
C11A N2A N1A 106.4(6)
O1A C1A N1A 106.9(6)
O1A C1A C2A 108.3(6)
O1A C1A C10A 114.1(7)
N1A C1A C2A 103.3(6)
C10A C1A N1A 108.6(6)
C10A C1A C2A 114.8(7)
O2A C2A C1A 111.8(7)
O2A C2A C3A 124.3(8)
C3A C2A C1A 123.9(8)
C2A C3A C4A 120.0(8)
C2A C3A C14A 122.0(8)
C4A C3A C14A 117.9(7)
O3A C4A C3A 122.0(8)
O3A C4A C5A 118.3(7)
C3A C4A C5A 119.6(7)
C6A C5A C4A 120.6(8)
C10A C5A C4A 120.8(7)
C10A C5A C6A 118.6(8)
C7A C6A C5A 120.7(9)
C6A C7A C8A 121.2(9)
C9A C8A C7A 118.2(9)
C8A C9A C10A 121.6(9)
C5A C10A C1A 120.7(8)
C9A C10A C1A 119.8(8)
C9A C10A C5A 119.5(7)
N2A C11A C12A 110.3(7)
C11A C12A N3A 128.6(7)
C13A C12A N3A 126.3(7)
C13A C12A C11A 105.1(7)
N1A C13A C12A 107.1(7)
C16A C15A Ru1A 70.0(5)
C16A C15A C21A 125.0(8)
C20A C15A Ru1A 70.4(5)
C20A C15A C16A 116.7(8)
C20A C15A C21A 118.2(8)
C21A C15A Ru1A 128.4(6)
C15A C16A Ru1A 71.6(5)
C17A C16A Ru1A 72.7(5)
C17A C16A C15A 121.5(8)
C16A C17A Ru1A 69.9(5)
C16A C17A C18A 121.6(8)
C18A C17A Ru1A 71.4(5)
C17A C18A Ru1A 71.0(5)
C17A C18A C19A 117.0(8)
C17A C18A C24A 123.2(8)
C19A C18A Ru1A 70.1(5)
C19A C18A C24A 119.7(8)
C24A C18A Ru1A 125.8(6)
C18A C19A Ru1A 71.7(4)
C20A C19A Ru1A 70.8(5)
C20A C19A C18A 121.1(8)
C15A C20A Ru1A 71.4(4)
C19A C20A Ru1A 71.7(5)
C19A C20A C15A 122.0(8)
C15A C21A C22A 109.9(7)
C23A C21A C15A 112.0(8)
C23A C21A C22A 113.1(9)
O1B Ru1B O2B 77.7(2)
O1B Ru1B N2B 77.1(2)
O1B Ru1B C15B 98.0(3)
O1B Ru1B C16B 127.8(4)
O1B Ru1B C17B 165.2(3)
O1B Ru1B C18B 151.4(4)
O1B Ru1B C19B 115.8(3)
O1B Ru1B C20B 93.7(3)
O2B Ru1B C15B 161.3(3)
O2B Ru1B C16B 153.4(4)
O2B Ru1B C17B 116.9(3)
O2B Ru1B C18B 92.9(4)
O2B Ru1B C19B 96.3(3)
O2B Ru1B C20B 122.8(3)
N2B Ru1B O2B 80.9(2)
N2B Ru1B C15B 116.2(3)
N2B Ru1B C16B 96.3(3)
N2B Ru1B C17B 101.7(3)
N2B Ru1B C18B 128.7(4)
N2B Ru1B C19B 166.1(4)
N2B Ru1B C20B 152.6(4)
C15B Ru1B C18B 82.2(4)
C15B Ru1B C19B 69.0(4)
C16B Ru1B C15B 38.7(4)
C16B Ru1B C17B 37.4(4)
C16B Ru1B C18B 68.0(4)
C16B Ru1B C19B 80.1(4)
C16B Ru1B C20B 68.8(3)
C17B Ru1B C15B 69.1(4)
C17B Ru1B C18B 37.5(4)
C17B Ru1B C19B 67.3(4)
C18B Ru1B C19B 37.6(4)
C20B Ru1B C15B 38.7(4)
C20B Ru1B C17B 80.6(4)
C20B Ru1B C18B 68.5(4)
C20B Ru1B C19B 37.6(4)
C1B O1B Ru1B 103.8(5)
C2B O2B Ru1B 111.8(5)
N2B N1B C1B 113.8(6)
N2B N1B C13B 111.4(7)
C13B N1B C1B 133.5(7)
N1B N2B Ru1B 110.4(5)
C11B N2B Ru1B 142.3(6)
C11B N2B N1B 106.3(7)
O1B C1B N1B 105.7(6)
O1B C1B C2B 108.0(7)
O1B C1B C10B 113.6(7)
C2B C1B N1B 104.6(7)
C10B C1B N1B 107.2(7)
C10B C1B C2B 116.7(7)
O2B C2B C1B 111.9(7)
O2B C2B C3B 126.0(8)
C3B C2B C1B 121.9(8)
C2B C3B C4B 120.2(8)
C2B C3B C14B 118.7(8)
C4B C3B C14B 120.7(8)
O3B C4B C3B 119.5(8)
O3B C4B C5B 120.9(8)
C3B C4B C5B 119.5(8)
C6B C5B C4B 119.6(8)
C10B C5B C4B 122.0(8)
C10B C5B C6B 118.3(9)
C7B C6B C5B 120.4(9)
C8B C7B C6B 120.7(10)
C7B C8B C9B 119.1(10)
C10B C9B C8B 120.3(9)
C5B C10B C1B 119.2(8)
C9B C10B C1B 119.7(8)
C9B C10B C5B 121.1(8)
N2B C11B C12B 110.5(7)
N3B C12B C11B 127.9(7)
C13B C12B N3B 127.3(7)
C13B C12B C11B 104.7(7)
N1B C13B C12B 107.0(7)
C16B C15B Ru1B 69.8(6)
C16B C15B C20B 116.3(10)
C16B C15B C21B 121.5(10)
C20B C15B Ru1B 70.3(5)
C20B C15B C21B 122.2(11)
C21B C15B Ru1B 130.7(7)
C15B C16B Ru1B 71.6(5)
C17B C16B Ru1B 71.9(6)
C17B C16B C15B 121.9(10)
C16B C17B Ru1B 70.7(6)
C16B C17B C18B 121.3(10)
C18B C17B Ru1B 72.0(6)
C17B C18B Ru1B 70.6(6)
C17B C18B C19B 118.9(11)
C17B C18B C24B 124.1(12)
C19B C18B Ru1B 71.9(6)
C19B C18B C24B 116.9(12)
C24B C18B Ru1B 127.2(8)
C18B C19B Ru1B 70.5(6)
C20B C19B Ru1B 69.8(5)
C20B C19B C18B 120.4(10)
C15B C20B Ru1B 70.9(5)
C19B C20B Ru1B 72.6(5)
C19B C20B C15B 121.1(9)
C15B C21B C22B 110.8(12)
C15B C21B C23B 110.4(12)
C15B C21B C1 112(2)
C15B C21B C2 122(3)
C22B C21B C23B 99.5(14)
C1 C21B C2 116(3)

loop_
_geom_bond_atom_site_label_1
_geom_bond_atom_site_label_2
_geom_bond_distance
Ru1A O1A 2.056(5)
Ru1A O2A 2.127(6)
Ru1A N2A 2.116(6)
Ru1A C15A 2.171(8)
Ru1A C16A 2.150(9)
Ru1A C17A 2.185(9)
Ru1A C18A 2.190(8)
Ru1A C19A 2.170(8)
Ru1A C20A 2.158(8)
O1A C1A 1.381(9)
O2A C2A 1.307(10)
O3A C4A 1.249(9)
N1A N2A 1.347(9)
N1A C1A 1.513(10)
N1A C13A 1.344(10)
N2A C11A 1.336(10)
N3A C12A 1.402(9)
C1A C2A 1.537(12)
C1A C10A 1.503(11)
C2A C3A 1.351(11)
C3A C4A 1.444(11)
C3A C14A 1.521(12)
C4A C5A 1.507(13)
C5A C6A 1.395(12)
C5A C10A 1.391(12)
C6A C7A 1.361(13)
C7A C8A 1.383(13)
C8A C9A 1.377(12)
C9A C10A 1.386(12)
C11A C12A 1.393(10)
C12A C13A 1.391(11)
C15A C16A 1.419(12)
C15A C20A 1.417(12)
C15A C21A 1.524(13)
C16A C17A 1.391(13)
C17A C18A 1.413(13)
C18A C19A 1.427(11)
C18A C24A 1.503(13)
C19A C20A 1.389(13)
C21A C22A 1.541(12)
C21A C23A 1.520(14)
Ru1B O1B 2.044(6)
Ru1B O2B 2.128(6)
Ru1B N2B 2.096(7)
Ru1B C15B 2.181(10)
Ru1B C16B 2.157(9)
Ru1B C17B 2.174(10)
Ru1B C18B 2.191(11)
Ru1B C19B 2.210(9)
Ru1B C20B 2.173(9)
O1B C1B 1.396(9)
O2B C2B 1.307(10)
O3B C4B 1.243(10)
N1B N2B 1.332(9)
N1B C1B 1.518(10)
N1B C13B 1.360(9)
N2B C11B 1.329(10)
N3B C12B 1.394(10)
C1B C2B 1.509(12)
C1B C10B 1.507(12)
C2B C3B 1.388(12)
C3B C4B 1.436(12)
C3B C14B 1.498(13)
C4B C5B 1.475(13)
C5B C6B 1.411(12)
C5B C10B 1.394(11)
C6B C7B 1.395(13)
C7B C8B 1.386(14)
C8B C9B 1.405(13)
C9B C10B 1.387(12)
C11B C12B 1.408(11)
C12B C13B 1.372(11)
C15B C16B 1.436(14)
C15B C20B 1.444(14)
C15B C21B 1.472(16)
C16B C17B 1.389(15)
C17B C18B 1.401(15)
C18B C19B 1.419(15)
C18B C24B 1.513(17)
C19B C20B 1.412(15)
C21B C22B 1.544(16)
C21B C23B 1.545(16)
C21B C1 1.52(2)
C21B C2 1.53(2)

loop_
_geom_torsion_atom_site_label_1
_geom_torsion_atom_site_label_2
_geom_torsion_atom_site_label_3
_geom_torsion_atom_site_label_4
_geom_torsion
Ru1A O1A C1A N1A -55.9(6)
Ru1A O1A C1A C2A 54.8(6)
Ru1A O1A C1A C10A -175.9(6)
Ru1A O2A C2A C1A 8.2(7)
Ru1A O2A C2A C3A -169.0(6)
Ru1A N2A C11A C12A 158.7(7)
Ru1A C15A C16A C17A -55.1(7)
Ru1A C15A C20A C19A 53.2(7)
Ru1A C15A C21A C22A 164.0(7)
Ru1A C15A C21A C23A -69.4(11)
Ru1A C16A C17A C18A -51.3(7)
Ru1A C17A C18A C19A -54.6(6)
Ru1A C17A C18A C24A 120.9(8)
Ru1A C18A C19A C20A -52.9(7)
Ru1A C19A C20A C15A -53.0(7)
O1A C1A C2A O2A -43.4(9)
O1A C1A C2A C3A 133.9(8)
O1A C1A C10A C5A -130.5(8)
O1A C1A C10A C9A 49.5(10)
O2A C2A C3A C4A 172.8(7)
O2A C2A C3A C14A -2.6(13)
O3A C4A C5A C6A -4.6(12)
O3A C4A C5A C10A 174.3(8)
N1A N2A C11A C12A -1.8(9)
N1A C1A C2A O2A 69.7(8)
N1A C1A C2A C3A -113.0(8)
N1A C1A C10A C5A 110.4(9)
N1A C1A C10A C9A -69.5(9)
N2A N1A C1A O1A 36.4(9)
N2A N1A C1A C2A -77.8(8)
N2A N1A C1A C10A 159.9(7)
N2A N1A C13A C12A -1.6(10)
N2A C11A C12A N3A 178.7(8)
N2A C11A C12A C13A 0.8(10)
N3A C12A C13A N1A -177.5(8)
C1A N1A N2A Ru1A 2.2(8)
C1A N1A N2A C11A 169.7(7)
C1A N1A C13A C12A -165.9(8)
C1A C2A C3A C4A -4.2(12)
C1A C2A C3A C14A -179.6(7)
C2A C1A C10A C5A -4.6(11)
C2A C1A C10A C9A 175.5(7)
C2A C3A C4A O3A -173.9(8)
C2A C3A C4A C5A 2.6(11)
C3A C4A C5A C6A 178.8(8)
C3A C4A C5A C10A -2.3(12)
C4A C5A C6A C7A 179.2(9)
C4A C5A C10A C1A 3.5(12)
C4A C5A C10A C9A -176.6(8)
C5A C6A C7A C8A -3.9(16)
C6A C5A C10A C1A -177.6(8)
C6A C5A C10A C9A 2.3(12)
C6A C7A C8A C9A 4.7(15)
C7A C8A C9A C10A -1.9(14)
C8A C9A C10A C1A 178.4(8)
C8A C9A C10A C5A -1.6(13)
C10A C1A C2A O2A -172.2(6)
C10A C1A C2A C3A 5.1(11)
C10A C5A C6A C7A 0.4(14)
C11A C12A C13A N1A 0.4(10)
C13A N1A N2A Ru1A -165.4(6)
C13A N1A N2A C11A 2.1(9)
C13A N1A C1A O1A -159.7(8)
C13A N1A C1A C2A 86.2(10)
C13A N1A C1A C10A -36.1(12)
C14A C3A C4A O3A 1.7(12)
C14A C3A C4A C5A 178.2(7)
C15A C16A C17A Ru1A 54.6(7)
C15A C16A C17A C18A 3.3(13)
C16A C15A C20A Ru1A -54.2(6)
C16A C15A C20A C19A -1.0(12)
C16A C15A C21A C22A -104.7(10)
C16A C15A C21A C23A 21.9(12)
C16A C17A C18A Ru1A 50.7(7)
C16A C17A C18A C19A -3.9(12)
C16A C17A C18A C24A 171.6(8)
C17A C18A C19A Ru1A 55.0(6)
C17A C18A C19A C20A 2.2(11)
C18A C19A C20A Ru1A 53.3(7)
C18A C19A C20A C15A 0.3(12)
C20A C15A C16A Ru1A 54.3(6)
C20A C15A C16A C17A -0.8(12)
C20A C15A C21A C22A 77.4(10)
C20A C15A C21A C23A -155.9(8)
C21A C15A C16A Ru1A -123.6(8)
C21A C15A C16A C17A -178.7(8)
C21A C15A C20A Ru1A 123.9(7)
C21A C15A C20A C19A 177.0(7)
C24A C18A C19A Ru1A -120.7(7)
C24A C18A C19A C20A -173.6(8)
Ru1B O1B C1B N1B -56.1(7)
Ru1B O1B C1B C2B 55.5(6)
Ru1B O1B C1B C10B -173.4(6)
Ru1B O2B C2B C1B 10.0(8)
Ru1B O2B C2B C3B -165.1(7)
Ru1B N2B C11B C12B 164.5(7)
Ru1B C15B C16B C17B -53.7(8)
Ru1B C15B C20B C19B 54.8(8)
Ru1B C15B C21B C22B 169.3(12)
Ru1B C15B C21B C23B 60.1(16)
Ru1B C15B C21B C1 -17(3)
Ru1B C15B C21B C2 127(3)
Ru1B C16B C17B C18B -53.3(9)
Ru1B C17B C18B C19B -55.2(8)
Ru1B C17B C18B C24B 122.4(10)
Ru1B C18B C19B C20B -50.7(8)
Ru1B C19B C20B C15B -54.0(8)
O1B C1B C2B O2B -44.7(8)
O1B C1B C2B C3B 130.7(8)
O1B C1B C10B C5B -124.7(8)
O1B C1B C10B C9B 54.5(10)
O2B C2B C3B C4B 168.0(8)
O2B C2B C3B C14B -4.2(13)
O3B C4B C5B C6B -10.3(12)
O3B C4B C5B C10B 171.1(8)
N1B N2B C11B C12B -2.1(9)
N1B C1B C2B O2B 67.6(8)
N1B C1B C2B C3B -117.0(8)
N1B C1B C10B C5B 118.9(8)
N1B C1B C10B C9B -61.9(9)
N2B N1B C1B O1B 38.5(9)
N2B N1B C1B C2B -75.5(8)
N2B N1B C1B C10B 160.0(7)
N2B N1B C13B C12B -0.9(10)
N2B C11B C12B N3B 177.7(8)
N2B C11B C12B C13B 1.6(10)
N3B C12B C13B N1B -176.5(8)
C1B N1B N2B Ru1B -0.7(8)
C1B N1B N2B C11B 170.6(7)
C1B N1B C13B C12B -166.7(9)
C1B C2B C3B C4B -6.7(12)
C1B C2B C3B C14B -179.0(7)
C2B C1B C10B C5B 2.0(10)
C2B C1B C10B C9B -178.8(7)
C2B C3B C4B O3B -167.9(8)
C2B C3B C4B C5B 8.8(12)
C3B C4B C5B C6B 173.0(8)
C3B C4B C5B C10B -5.6(12)
C4B C5B C6B C7B 179.7(8)
C4B C5B C10B C1B 0.2(11)
C4B C5B C10B C9B -179.1(7)
C5B C6B C7B C8B 0.1(14)
C6B C5B C10B C1B -178.5(7)
C6B C5B C10B C9B 2.3(12)
C6B C7B C8B C9B 0.9(15)
C7B C8B C9B C10B -0.3(14)
C8B C9B C10B C1B 179.4(8)
C8B C9B C10B C5B -1.4(13)
C10B C1B C2B O2B -174.1(6)
C10B C1B C2B C3B 1.3(11)
C10B C5B C6B C7B -1.7(12)
C11B C12B C13B N1B -0.4(10)
C13B N1B N2B Ru1B -169.5(6)
C13B N1B N2B C11B 1.9(10)
C13B N1B C1B O1B -156.0(9)
C13B N1B C1B C2B 90.0(11)
C13B N1B C1B C10B -34.5(13)
C14B C3B C4B O3B 4.2(12)
C14B C3B C4B C5B -179.1(7)
C15B C16B C17B Ru1B 53.5(8)
C15B C16B C17B C18B 0.2(15)
C16B C15B C20B Ru1B -54.1(7)
C16B C15B C20B C19B 0.7(13)
C16B C15B C21B C22B -101.2(15)
C16B C15B C21B C23B 149.6(12)
C16B C15B C21B C1 73(3)
C16B C15B C21B C2 -144(3)
C16B C17B C18B Ru1B 52.8(8)
C16B C17B C18B C19B -2.4(15)
C16B C17B C18B C24B 175.1(10)
C17B C18B C19B Ru1B 54.6(8)
C17B C18B C19B C20B 3.8(14)
C18B C19B C20B Ru1B 51.0(8)
C18B C19B C20B C15B -3.0(14)
C20B C15B C16B Ru1B 54.4(7)
C20B C15B C16B C17B 0.7(13)
C20B C15B C21B C22B 78.3(16)
C20B C15B C21B C23B -30.9(16)
C20B C15B C21B C1 -108(3)
C20B C15B C21B C2 36(3)
C21B C15B C16B Ru1B -126.1(9)
C21B C15B C16B C17B -179.7(9)
C21B C15B C20B Ru1B 126.3(10)
C21B C15B C20B C19B -178.9(9)
C24B C18B C19B Ru1B -123.2(9)
C24B C18B C19B C20B -173.9(9)
